data_7218864
loop_
_publ_author_name
'Nawrot, Iwona'
'Machura, Barbara'
'Kruszynski, Rafa\/l'

_publ_section_title
;
 Coordination assemblies of CdIIwith
 2,2&#x2032;:6&#x2032;,2&#x2032;&#x2032;-terpyridine (terpy),
 2,3,5,6-tetra-(2-pyridyl)pyrazine (tppz) and pseudohalide ions --
 structural diversification and luminescence properties
;
_journal_issue 4
_journal_name_full CrystEngComm
_journal_page_first 830
_journal_paper_doi 10.1039/C4CE02140A
_journal_volume 17
_journal_year 2015
_chemical_formula_moiety 'C15 H11 Cd N7 O3'
_chemical_formula_sum 'C15 H11 Cd N7 O3'
_chemical_formula_weight 449.71
_chemical_name_systematic
; 
 ? 
;
_space_group_IT_number 14
_symmetry_cell_setting monoclinic
_symmetry_space_group_name_Hall '-P 2yn'
_symmetry_space_group_name_H-M 'P 1 21/n 1'
_atom_sites_solution_hydrogens geom
_atom_sites_solution_primary direct
_atom_sites_solution_secondary difmap
_audit_creation_method SHELXL-97
_audit_update_record
;
2014-10-09 deposited with the CCDC.
2014-11-21 downloaded from the CCDC.
;
_cell_angle_alpha 90.00
_cell_angle_beta 94.4222(3)
_cell_angle_gamma 90.00
_cell_formula_units_Z 4
_cell_length_a 8.15961(0)
_cell_length_b 11.21043(0)
_cell_length_c 17.04066(1)
_cell_measurement_reflns_used 6237
_cell_measurement_temperature 295.0
_cell_measurement_theta_max 29.0290
_cell_measurement_theta_min 3.7860
_cell_volume 1554.1153(11)
_computing_cell_refinement 'CrysAlis RED v. 1.163 (UNIL IC & KUMA 2000)'
_computing_data_collection 'CrysAlis CCD v. 1.163 (UNIL IC & KUMA 2000)'
_computing_data_reduction 'CrysAlis RED v. 1.163 (UNIL IC & KUMA 2000)'
_computing_molecular_graphics
;XP in SHELXTL/PC (Sheldrick, 1990b)
 ORTEP-3 W v. 1.062 (Farrugia 1997)
;
_computing_publication_material
;SHELXL-97 (Sheldrick, 1997) and
 PLATON (Spek, 1990)
;
_computing_structure_refinement 'SHELXL-97 (Sheldrick, 1997)'
_computing_structure_solution 'SHELXS-97 (Sheldrick, 1990)'
_diffrn_ambient_temperature 295.0
_diffrn_measured_fraction_theta_full 0.997
_diffrn_measured_fraction_theta_max 0.997
_diffrn_radiation_monochromator graphite
_diffrn_radiation_source 'fine-focus sealed tube'
_diffrn_radiation_type MoK\a
_diffrn_radiation_wavelength 0.71073
_diffrn_reflns_av_R_equivalents 0.0363
_diffrn_reflns_av_sigmaI/netI 0.0321
_diffrn_reflns_limit_h_max 8
_diffrn_reflns_limit_h_min -9
_diffrn_reflns_limit_k_max 13
_diffrn_reflns_limit_k_min -13
_diffrn_reflns_limit_l_max 20
_diffrn_reflns_limit_l_min -20
_diffrn_reflns_number 10245
_diffrn_reflns_theta_full 25.04
_diffrn_reflns_theta_max 25.04
_diffrn_reflns_theta_min 3.39
_exptl_absorpt_coefficient_mu 1.440
_exptl_absorpt_correction_T_max 1.00000
_exptl_absorpt_correction_T_min 0.84477
_exptl_absorpt_correction_type empirical
_exptl_absorpt_process_details 'CrysAlis RED, (2005)'
_exptl_crystal_colour yellow
_exptl_crystal_density_diffrn 1.922
_exptl_crystal_density_method 'not measured'
_exptl_crystal_description prism
_exptl_crystal_F_000 888
_exptl_crystal_size_max 0.170
_exptl_crystal_size_mid 0.094
_exptl_crystal_size_min 0.060
_refine_diff_density_max 0.359
_refine_diff_density_min -0.499
_refine_diff_density_rms 0.081
_refine_ls_extinction_method none
_refine_ls_goodness_of_fit_ref 1.043
_refine_ls_hydrogen_treatment constr
_refine_ls_matrix_type full
_refine_ls_number_parameters 235
_refine_ls_number_reflns 2753
_refine_ls_number_restraints 0
_refine_ls_restrained_S_all 1.043
_refine_ls_R_factor_all 0.0330
_refine_ls_R_factor_gt 0.0262
_refine_ls_shift/su_max 0.001
_refine_ls_shift/su_mean 0.000
_refine_ls_structure_factor_coef Fsqd
_refine_ls_weighting_details 'calc w=1/[\s^2^(Fo^2^)+(0.0202P)^2^+1.2503P] where P=(Fo^2^+2Fc^2^)/3'
_refine_ls_weighting_scheme calc
_refine_ls_wR_factor_gt 0.0547
_refine_ls_wR_factor_ref 0.0568
_reflns_number_gt 2404
_reflns_number_total 2753
_reflns_threshold_expression >2sigma(I)
_cod_data_source_file c4ce02140a2.cif
_cod_data_source_block cd102
_cod_depositor_comments 'Adding full bibliography for 7218862--7218870.cif.'
_cod_original_cell_volume 1554.116(1)
_cod_original_sg_symbol_H-M P21/n
_cod_database_code 7218864

loop_
_symmetry_equiv_pos_as_xyz
'x, y, z'
'-x+1/2, y+1/2, -z+1/2'
'-x, -y, -z'
'x-1/2, -y-1/2, z-1/2'

loop_
_atom_site_label
_atom_site_type_symbol
_atom_site_fract_x
_atom_site_fract_y
_atom_site_fract_z
_atom_site_U_iso_or_equiv
_atom_site_adp_type
_atom_site_occupancy
_atom_site_symmetry_multiplicity
_atom_site_calc_flag
_atom_site_refinement_flags
C12 C 0.3887(4) 0.8643(3) 0.02874(18) 0.0347(8) Uani 1 1 d .
H12 H 0.3889 0.8920 -0.0227 0.042 Uiso 1 1 calc R
C14 C 0.2591(4) 0.8451(3) 0.14794(19) 0.0358(8) Uani 1 1 d .
H14 H 0.1708 0.8577 0.1783 0.043 Uiso 1 1 calc R
C13 C 0.2552(4) 0.8867(3) 0.07231(18) 0.0353(8) Uani 1 1 d .
H13 H 0.1649 0.9291 0.0505 0.042 Uiso 1 1 calc R
C11 C 0.5216(4) 0.8007(3) 0.06220(16) 0.0267(7) Uani 1 1 d .
C5 C 1.0538(4) 0.6187(3) 0.07090(16) 0.0266(7) Uani 1 1 d .
C7 C 0.9523(4) 0.7311(3) -0.05195(17) 0.0360(8) Uani 1 1 d .
H7 H 1.0508 0.7169 -0.0745 0.043 Uiso 1 1 calc R
C6 C 0.9276(4) 0.6894(3) 0.02273(16) 0.0268(7) Uani 1 1 d .
C10 C 0.6676(4) 0.7746(3) 0.01807(16) 0.0258(7) Uani 1 1 d .
C4 C 1.1960(4) 0.5776(3) 0.04078(17) 0.0322(7) Uani 1 1 d .
H4 H 1.2144 0.5913 -0.0116 0.039 Uiso 1 1 calc R
C9 C 0.6823(4) 0.8150(3) -0.05837(17) 0.0353(8) Uani 1 1 d .
H9 H 0.5962 0.8551 -0.0859 0.042 Uiso 1 1 calc R
C8 C 0.8273(4) 0.7942(3) -0.09212(18) 0.0395(8) Uani 1 1 d .
H8 H 0.8411 0.8228 -0.1424 0.047 Uiso 1 1 calc R
C2 C 1.2795(4) 0.4971(3) 0.1660(2) 0.0410(8) Uani 1 1 d .
H2 H 1.3555 0.4571 0.1999 0.049 Uiso 1 1 calc R
C1 C 1.1346(4) 0.5383(3) 0.19199(18) 0.0371(8) Uani 1 1 d .
H1 H 1.1134 0.5238 0.2440 0.045 Uiso 1 1 calc R
C15 C 0.3967(4) 0.7840(3) 0.17816(17) 0.0332(7) Uani 1 1 d .
H15 H 0.3998 0.7578 0.2300 0.040 Uiso 1 1 calc R
C3 C 1.3098(4) 0.5163(3) 0.08884(19) 0.0383(8) Uani 1 1 d .
H3 H 1.4059 0.4882 0.0694 0.046 Uiso 1 1 calc R
N4 N 0.6939(4) 0.5461(2) 0.33709(14) 0.0356(6) Uani 1 1 d .
N98 N 0.8368(3) 0.8739(2) 0.30582(15) 0.0310(6) Uani 1 1 d .
N99 N 0.7980(3) 0.9456(2) 0.35115(15) 0.0388(7) Uani 1 1 d .
N2 N 0.7881(3) 0.7123(2) 0.05681(13) 0.0241(5) Uani 1 1 d .
N3 N 0.5259(3) 0.7606(2) 0.13681(13) 0.0287(6) Uani 1 1 d .
N1 N 1.0228(3) 0.5979(2) 0.14608(13) 0.0280(6) Uani 1 1 d .
N97 N 0.8860(4) 0.8049(3) 0.26147(16) 0.0430(7) Uani 1 1 d .
O2 O 0.5941(3) 0.5998(2) 0.28856(12) 0.0422(6) Uani 1 1 d .
O3 O 0.6454(3) 0.5013(2) 0.39697(12) 0.0530(7) Uani 1 1 d .
O1 O 0.8412(3) 0.5409(2) 0.32210(13) 0.0473(6) Uani 1 1 d .
Cd1 Cd 0.76295(3) 0.651393(19) 0.187190(11) 0.02658(9) Uani 1 1 d .

loop_
_atom_site_aniso_label
_atom_site_aniso_U_11
_atom_site_aniso_U_22
_atom_site_aniso_U_33
_atom_site_aniso_U_23
_atom_site_aniso_U_13
_atom_site_aniso_U_12
C12 0.035(2) 0.0361(19) 0.0330(17) 0.0045(14) 0.0006(14) -0.0009(15)
C14 0.033(2) 0.0367(19) 0.0388(18) -0.0108(15) 0.0080(14) -0.0003(15)
C13 0.0273(19) 0.0309(17) 0.0467(19) -0.0047(15) -0.0039(14) 0.0006(14)
C11 0.0269(18) 0.0236(15) 0.0291(16) -0.0014(12) -0.0005(12) -0.0035(13)
C5 0.0242(17) 0.0279(16) 0.0279(15) -0.0039(12) 0.0042(12) -0.0080(13)
C7 0.0351(19) 0.044(2) 0.0300(16) 0.0007(15) 0.0113(14) -0.0032(16)
C6 0.0291(18) 0.0257(15) 0.0257(15) -0.0035(12) 0.0019(12) -0.0081(13)
C10 0.0285(17) 0.0218(15) 0.0271(15) 0.0020(12) 0.0023(12) -0.0034(13)
C4 0.0314(19) 0.0342(18) 0.0315(16) -0.0060(14) 0.0065(13) -0.0036(15)
C9 0.041(2) 0.0378(19) 0.0272(16) 0.0063(14) 0.0030(14) 0.0027(16)
C8 0.049(2) 0.044(2) 0.0266(16) 0.0085(15) 0.0089(15) -0.0032(17)
C2 0.0269(19) 0.046(2) 0.050(2) 0.0092(17) 0.0010(15) 0.0058(16)
C1 0.034(2) 0.043(2) 0.0337(17) 0.0074(15) 0.0022(14) 0.0012(16)
C15 0.037(2) 0.0356(18) 0.0277(16) -0.0001(13) 0.0064(14) 0.0000(15)
C3 0.0268(19) 0.038(2) 0.051(2) -0.0072(16) 0.0089(15) 0.0012(15)
N4 0.0455(19) 0.0333(15) 0.0276(14) -0.0025(12) 0.0012(13) -0.0005(14)
N98 0.0285(16) 0.0312(15) 0.0330(14) 0.0030(13) -0.0001(11) -0.0037(12)
N99 0.0504(19) 0.0349(16) 0.0323(14) -0.0026(13) 0.0098(13) 0.0008(14)
N2 0.0244(14) 0.0250(13) 0.0229(12) -0.0016(10) 0.0013(10) -0.0015(11)
N3 0.0312(15) 0.0286(14) 0.0264(12) -0.0004(11) 0.0033(10) -0.0001(12)
N1 0.0271(15) 0.0300(14) 0.0271(13) 0.0014(11) 0.0035(10) -0.0025(12)
N97 0.0451(19) 0.0397(17) 0.0446(16) -0.0163(14) 0.0074(14) -0.0010(14)
O2 0.0395(14) 0.0550(15) 0.0323(12) 0.0096(11) 0.0049(10) 0.0134(12)
O3 0.0693(19) 0.0625(17) 0.0279(12) 0.0115(12) 0.0089(11) -0.0101(14)
O1 0.0345(15) 0.0556(16) 0.0515(14) 0.0030(12) 0.0022(11) 0.0003(13)
Cd1 0.02770(15) 0.03037(14) 0.02205(13) 0.00213(9) 0.00423(9) 0.00079(10)

loop_
_atom_type_symbol
_atom_type_description
_atom_type_scat_dispersion_real
_atom_type_scat_dispersion_imag
_atom_type_scat_source
C C 0.0033 0.0016 'International Tables Vol C Tables 4.2.6.8 and 6.1.1.4'
H H 0.0000 0.0000 'International Tables Vol C Tables 4.2.6.8 and 6.1.1.4'
N N 0.0061 0.0033 'International Tables Vol C Tables 4.2.6.8 and 6.1.1.4'
Cd Cd -0.8075 1.2024 'International Tables Vol C Tables 4.2.6.8 and 6.1.1.4'
O O 0.0106 0.0060 'International Tables Vol C Tables 4.2.6.8 and 6.1.1.4'

loop_
_geom_angle_atom_site_label_1
_geom_angle_atom_site_label_2
_geom_angle_atom_site_label_3
_geom_angle
_geom_angle_site_symmetry_1
_geom_angle_site_symmetry_3
C11 C12 C13 119.7(3) . .
C13 C14 C15 118.6(3) . .
C14 C13 C12 118.7(3) . .
N3 C11 C12 121.6(3) . .
N3 C11 C10 116.6(3) . .
C12 C11 C10 121.7(3) . .
N1 C5 C4 121.3(3) . .
N1 C5 C6 116.3(3) . .
C4 C5 C6 122.4(3) . .
C8 C7 C6 118.3(3) . .
N2 C6 C7 121.4(3) . .
N2 C6 C5 115.8(2) . .
C7 C6 C5 122.7(3) . .
N2 C10 C9 121.2(3) . .
N2 C10 C11 116.1(2) . .
C9 C10 C11 122.7(3) . .
C3 C4 C5 119.5(3) . .
C8 C9 C10 118.4(3) . .
C9 C8 C7 120.5(3) . .
C3 C2 C1 118.6(3) . .
N1 C1 C2 123.1(3) . .
N3 C15 C14 123.5(3) . .
C2 C3 C4 119.1(3) . .
O3 N4 O1 121.8(3) . .
O3 N4 O2 120.3(3) . .
O1 N4 O2 118.0(2) . .
N97 N98 N99 175.6(3) . .
N98 N99 Cd1 122.0(2) . 2_655
C10 N2 C6 120.1(2) . .
C10 N2 Cd1 120.29(18) . .
C6 N2 Cd1 119.52(19) . .
C15 N3 C11 117.8(3) . .
C15 N3 Cd1 124.03(19) . .
C11 N3 Cd1 118.13(18) . .
C1 N1 C5 118.3(3) . .
C1 N1 Cd1 122.83(19) . .
C5 N1 Cd1 118.54(19) . .
N98 N97 Cd1 133.3(2) . .
N4 O2 Cd1 102.21(18) . .
N4 O1 Cd1 89.09(17) . .
N97 Cd1 N2 103.59(9) . .
N97 Cd1 N1 89.40(9) . .
N2 Cd1 N1 69.34(8) . .
N97 Cd1 O2 92.00(9) . .
N2 Cd1 O2 149.44(8) . .
N1 Cd1 O2 137.93(8) . .
N97 Cd1 N3 96.91(9) . .
N2 Cd1 N3 68.83(8) . .
N1 Cd1 N3 138.02(8) . .
O2 Cd1 N3 83.48(8) . .
N97 Cd1 N99 156.82(10) . 2_645
N2 Cd1 N99 93.01(8) . 2_645
N1 Cd1 N99 81.35(9) . 2_645
O2 Cd1 N99 81.14(9) . 2_645
N3 Cd1 N99 104.20(9) . 2_645
N97 Cd1 O1 78.92(9) . .
N2 Cd1 O1 157.71(8) . .
N1 Cd1 O1 88.67(8) . .
O2 Cd1 O1 50.63(7) . .
N3 Cd1 O1 133.30(8) . .
N99 Cd1 O1 79.65(8) 2_645 .

loop_
_geom_bond_atom_site_label_1
_geom_bond_atom_site_label_2
_geom_bond_distance
_geom_bond_site_symmetry_2
C12 C11 1.383(4) .
C12 C13 1.388(4) .
C14 C13 1.369(4) .
C14 C15 1.380(5) .
C11 N3 1.347(3) .
C11 C10 1.486(4) .
C5 N1 1.345(3) .
C5 C4 1.384(4) .
C5 C6 1.494(4) .
C7 C8 1.379(5) .
C7 C6 1.385(4) .
C6 N2 1.342(4) .
C10 N2 1.338(4) .
C10 C9 1.393(4) .
C4 C3 1.374(4) .
C9 C8 1.374(5) .
C2 C3 1.373(4) .
C2 C1 1.374(5) .
C1 N1 1.335(4) .
C15 N3 1.338(4) .
N4 O3 1.230(3) .
N4 O1 1.250(3) .
N4 O2 1.267(3) .
N98 N97 1.173(4) .
N98 N99 1.175(3) .
N99 Cd1 2.439(3) 2_655
N2 Cd1 2.348(2) .
N3 Cd1 2.392(2) .
N1 Cd1 2.361(2) .
N97 Cd1 2.319(3) .
O2 Cd1 2.363(2) .
O1 Cd1 2.646(2) .
Cd1 N99 2.439(3) 2_645

loop_
_geom_hbond_atom_site_label_D
_geom_hbond_atom_site_label_H
_geom_hbond_atom_site_label_A
_geom_hbond_distance_DH
_geom_hbond_distance_HA
_geom_hbond_distance_DA
_geom_hbond_angle_DHA
_geom_hbond_site_symmetry_A
C4 H4 N99 0.93 2.52 3.408(4) 160.0 4_675
C15 H15 O2 0.93 2.53 3.151(4) 124.5 .
